data_7232503
loop_
_publ_author_name
'Ortega-Villarreal, Ana Sofia'
'Hern\'andez-Fern\'andez, Eugenio'
'Jensen, Christopher'
'Valdivia-Berroeta, Gabriel A.'
'Garrard, Samuel'
'L\'opez, Israel'
'Smith, Stacey J.'
'Christensen, Kenneth A.'
'Reyes-Gonz\'alez, Miguel A.'
'Michaelis, David J.'

_publ_section_title
;
 Synthesis and characterization of ethyl benzotriazolyl acrylate-based
 D--\p--A fluorophores for live cell-based imaging applications
;
_journal_issue 16
_journal_name_full 'RSC Advances'
_journal_page_first 8759
_journal_paper_doi 10.1039/C9RA00108E
_journal_volume 9
_journal_year 2019
_chemical_formula_moiety 'C21 H22 N4 O3'
_chemical_formula_sum 'C21 H22 N4 O3'
_chemical_formula_weight 378.42
_space_group_crystal_system orthorhombic
_space_group_IT_number 29
_space_group_name_Hall 'P 2c -2ac'
_space_group_name_H-M_alt 'P c a 21'
_symmetry_space_group_name_Hall 'P 2c -2ac'
_symmetry_space_group_name_H-M 'P c a 21'
_atom_sites_solution_hydrogens geom
_atom_sites_solution_primary direct
_atom_sites_solution_secondary difmap
_audit_creation_method SHELXL-2017/1
_audit_update_record
;
2018-11-30 deposited with the CCDC.    2019-03-06 downloaded from the CCDC.
;
_cell_angle_alpha 90
_cell_angle_beta 90
_cell_angle_gamma 90
_cell_formula_units_Z 8
_cell_length_a 17.5573(10)
_cell_length_b 6.3237(4)
_cell_length_c 33.7271(19)
_cell_measurement_reflns_used 9858
_cell_measurement_temperature 100(2)
_cell_measurement_theta_max 68.30
_cell_measurement_theta_min 2.62
_cell_volume 3744.6(4)
_computing_cell_refinement 'Bruker SAINT'
_computing_data_collection 'Bruker APEX2'
_computing_data_reduction 'Bruker SAINT'
_computing_molecular_graphics 'Bruker SHELXTL'
_computing_publication_material 'Bruker SHELXTL'
_computing_structure_refinement 'SHELXL-2017/1 (Sheldrick, 2017)'
_computing_structure_solution 'SHELXT 2014/5 (Sheldrick, 2014)'
_diffrn_ambient_temperature 100(2)
_diffrn_measured_fraction_theta_full 0.999
_diffrn_measured_fraction_theta_max 0.995
_diffrn_measurement_device_type 'Bruker APEX-II CCD'
_diffrn_measurement_method '\f and \w scans'
_diffrn_radiation_type CuK\a
_diffrn_radiation_wavelength 1.54178
_diffrn_reflns_av_R_equivalents 0.0638
_diffrn_reflns_av_unetI/netI 0.0343
_diffrn_reflns_Laue_measured_fraction_full 0.999
_diffrn_reflns_Laue_measured_fraction_max 0.995
_diffrn_reflns_limit_h_max 21
_diffrn_reflns_limit_h_min -20
_diffrn_reflns_limit_k_max 7
_diffrn_reflns_limit_k_min -7
_diffrn_reflns_limit_l_max 38
_diffrn_reflns_limit_l_min -40
_diffrn_reflns_number 62898
_diffrn_reflns_point_group_measured_fraction_full 0.999
_diffrn_reflns_point_group_measured_fraction_max 0.995
_diffrn_reflns_theta_full 67.679
_diffrn_reflns_theta_max 68.623
_diffrn_reflns_theta_min 2.620
_diffrn_source 'Bruker-Nonius FR591 Cu rotating anode'
_exptl_absorpt_coefficient_mu 0.749
_exptl_absorpt_correction_T_max 0.7531
_exptl_absorpt_correction_T_min 0.6495
_exptl_absorpt_correction_type multi-scan
_exptl_absorpt_process_details 'SADABS (Sheldrick, 2009)'
_exptl_crystal_colour yellow
_exptl_crystal_density_diffrn 1.342
_exptl_crystal_density_method 'not measured'
_exptl_crystal_description Block
_exptl_crystal_F_000 1600
_exptl_crystal_preparation Luminescent
_exptl_crystal_size_max 0.356
_exptl_crystal_size_mid 0.290
_exptl_crystal_size_min 0.115
_refine_diff_density_max 0.382
_refine_diff_density_min -0.276
_refine_diff_density_rms 0.041
_refine_ls_abs_structure_details
; 
 Refined as an inversion twin. 
;
_refine_ls_abs_structure_Flack 0.5(2)
_refine_ls_extinction_method none
_refine_ls_goodness_of_fit_ref 1.058
_refine_ls_hydrogen_treatment constr
_refine_ls_matrix_type full
_refine_ls_number_parameters 508
_refine_ls_number_reflns 6840
_refine_ls_number_restraints 1
_refine_ls_restrained_S_all 1.058
_refine_ls_R_factor_all 0.0382
_refine_ls_R_factor_gt 0.0362
_refine_ls_shift/su_max 0.000
_refine_ls_shift/su_mean 0.000
_refine_ls_structure_factor_coef Fsqd
_refine_ls_weighting_details 'w=1/[\s^2^(Fo^2^)+(0.0535P)^2^+0.9980P] where P=(Fo^2^+2Fc^2^)/3'
_refine_ls_weighting_scheme calc
_refine_ls_wR_factor_gt 0.0945
_refine_ls_wR_factor_ref 0.0958
_reflns_Friedel_coverage 0.963
_reflns_Friedel_fraction_full 0.999
_reflns_Friedel_fraction_max 0.995
_reflns_number_gt 6508
_reflns_number_total 6840
_reflns_threshold_expression 'I > 2\s(I)'
_cod_data_source_file c9ra00108e2.cif
_cod_data_source_block 18088_a
_cod_database_code 7232503
_shelx_shelxl_version_number 2017/1
_shelx_space_group_comment
; 
The symmetry employed for this shelxl refinement is uniquely defined 
by the following loop, which should always be used as a source of 
symmetry information in preference to the above space-group names. 
They are only intended as comments. 
;
_shelx_estimated_absorpt_t_min 0.776
_shelx_estimated_absorpt_t_max 0.919

loop_
_space_group_symop_operation_xyz
'x, y, z'
'-x, -y, z+1/2'
'x+1/2, -y, z'
'-x+1/2, y, z+1/2'

loop_
_atom_site_label
_atom_site_type_symbol
_atom_site_fract_x
_atom_site_fract_y
_atom_site_fract_z
_atom_site_U_iso_or_equiv
_atom_site_adp_type
_atom_site_occupancy
_atom_site_site_symmetry_order
_atom_site_calc_flag
_atom_site_refinement_flags_posn
_atom_site_refinement_flags_adp
O1 O 0.66296(10) 0.3687(3) 0.46942(6) 0.0273(5) Uani 1 1 d . .
N1 N 0.81990(12) 0.2770(4) 0.45652(6) 0.0201(5) Uani 1 1 d . .
C1 C 0.71968(16) 0.4574(5) 0.49420(9) 0.0272(6) Uani 1 1 d . .
H1A H 0.726728 0.365941 0.517748 0.033 Uiso 1 1 calc R U
H1AB H 0.702590 0.598033 0.503520 0.033 Uiso 1 1 calc R U
O2 O 1.25256(11) 0.0988(3) 0.31603(6) 0.0298(5) Uani 1 1 d . .
N2 N 1.11134(12) -0.0197(4) 0.34175(6) 0.0180(5) Uani 1 1 d . .
C2 C 0.79492(15) 0.4803(5) 0.47279(9) 0.0268(6) Uani 1 1 d . .
H2A H 0.789454 0.584201 0.451011 0.032 Uiso 1 1 calc R U
H2AB H 0.833895 0.534259 0.491439 0.032 Uiso 1 1 calc R U
C3 C 0.68631(16) 0.1628(5) 0.45792(9) 0.0281(6) Uani 1 1 d . .
H3A H 0.645777 0.096631 0.441727 0.034 Uiso 1 1 calc R U
H3AB H 0.693848 0.074837 0.481879 0.034 Uiso 1 1 calc R U
O3 O 1.27191(10) 0.3008(3) 0.37023(5) 0.0244(4) Uani 1 1 d . .
N3 N 1.11616(13) -0.2267(4) 0.35323(7) 0.0233(5) Uani 1 1 d . .
C4 C 0.75930(15) 0.1691(5) 0.43436(9) 0.0278(6) Uani 1 1 d . .
H4A H 0.775581 0.022923 0.428143 0.033 Uiso 1 1 calc R U
H4AB H 0.750333 0.243960 0.409009 0.033 Uiso 1 1 calc R U
N4 N 1.07072(14) -0.3390(4) 0.33115(7) 0.0259(5) Uani 1 1 d . .
C5 C 0.89305(14) 0.2706(4) 0.44002(7) 0.0186(5) Uani 1 1 d . .
C6 C 0.91776(16) 0.0959(5) 0.41787(8) 0.0213(6) Uani 1 1 d . .
H6 H 0.883885 -0.019255 0.413846 0.026 Uiso 1 1 calc R U
C7 C 0.99016(16) 0.0867(5) 0.40170(8) 0.0225(6) Uani 1 1 d . .
H7 H 1.004924 -0.034828 0.387036 0.027 Uiso 1 1 calc R U
C8 C 1.04171(15) 0.2516(5) 0.40648(8) 0.0197(5) Uani 1 1 d . .
C9 C 1.01814(15) 0.4228(5) 0.42932(8) 0.0235(6) Uani 1 1 d . .
H9 H 1.052824 0.535530 0.433897 0.028 Uiso 1 1 calc R U
C10 C 0.94564(15) 0.4346(5) 0.44566(8) 0.0232(6) Uani 1 1 d . .
H10 H 0.931562 0.555033 0.460822 0.028 Uiso 1 1 calc R U
C11 C 1.11891(15) 0.2617(4) 0.39003(8) 0.0194(6) Uani 1 1 d . .
H11 H 1.150368 0.369749 0.400754 0.023 Uiso 1 1 calc R U
O11 O 0.57496(11) 0.1086(4) 0.53407(6) 0.0280(5) Uani 1 1 d . .
N11 N 0.41938(12) 0.2174(4) 0.54680(6) 0.0219(5) Uani 1 1 d . .
C12 C 1.15183(14) 0.1414(4) 0.36211(8) 0.0198(6) Uani 1 1 d . .
O12 O -0.01130(12) 0.4629(4) 0.68573(6) 0.0337(5) Uani 1 1 d . .
N12 N 0.13144(13) 0.5631(4) 0.66027(6) 0.0193(5) Uani 1 1 d . .
C14 C 1.03541(15) -0.2048(4) 0.30448(8) 0.0192(5) Uani 1 1 d . .
N14 N 0.15312(15) 0.8863(4) 0.67877(7) 0.0282(6) Uani 1 1 d . .
C13 C 1.06120(14) 0.0001(4) 0.31104(7) 0.0173(5) Uani 1 1 d . .
O13 O -0.02985(11) 0.2362(4) 0.63476(7) 0.0335(5) Uani 1 1 d . .
N13 N 0.11268(14) 0.7714(4) 0.65470(7) 0.0253(5) Uani 1 1 d . .
C16 C 0.95703(17) -0.0778(5) 0.25293(9) 0.0287(7) Uani 1 1 d . .
H16 H 0.920342 -0.100323 0.232660 0.034 Uiso 1 1 calc R U
C15 C 0.98220(16) -0.2468(5) 0.27451(8) 0.0247(6) Uani 1 1 d . .
H15 H 0.964482 -0.386144 0.269451 0.030 Uiso 1 1 calc R U
C18 C 1.03662(17) 0.1742(5) 0.28897(8) 0.0266(6) Uani 1 1 d . .
H18 H 1.054881 0.313360 0.293678 0.032 Uiso 1 1 calc R U
C17 C 0.98402(19) 0.1293(5) 0.25989(9) 0.0323(7) Uani 1 1 d . .
H17 H 0.965203 0.241628 0.243948 0.039 Uiso 1 1 calc R U
C19 C 1.23001(15) 0.1766(4) 0.34659(8) 0.0206(5) Uani 1 1 d . .
C20 C 1.34768(15) 0.3578(5) 0.35567(8) 0.0262(6) Uani 1 1 d . .
H20A H 1.368466 0.240224 0.339590 0.031 Uiso 1 1 calc R U
H20B H 1.382270 0.381051 0.378439 0.031 Uiso 1 1 calc R U
C21 C 1.34405(19) 0.5552(5) 0.33086(10) 0.0350(7) Uani 1 1 d . .
H21A H 1.395786 0.607019 0.325879 0.053 Uiso 1 1 calc R U
H21B H 1.314894 0.663839 0.344977 0.053 Uiso 1 1 calc R U
H21C H 1.319114 0.523503 0.305552 0.053 Uiso 1 1 calc R U
C31 C 0.51709(17) 0.0249(5) 0.50939(9) 0.0295(7) Uani 1 1 d . .
H31A H 0.532388 -0.117479 0.500131 0.035 Uiso 1 1 calc R U
H31B H 0.510985 0.116568 0.485814 0.035 Uiso 1 1 calc R U
C32 C 0.44208(16) 0.0096(5) 0.53098(9) 0.0280(7) Uani 1 1 d . .
H32A H 0.402368 -0.042607 0.512582 0.034 Uiso 1 1 calc R U
H32B H 0.446669 -0.092929 0.553041 0.034 Uiso 1 1 calc R U
C33 C 0.55454(16) 0.3165(5) 0.54536(9) 0.0297(7) Uani 1 1 d . .
H33A H 0.547907 0.404502 0.521327 0.036 Uiso 1 1 calc R U
H33B H 0.596069 0.379110 0.561380 0.036 Uiso 1 1 calc R U
C34 C 0.48149(15) 0.3182(5) 0.56920(9) 0.0291(7) Uani 1 1 d . .
H34A H 0.489439 0.241513 0.594460 0.035 Uiso 1 1 calc R U
H34B H 0.467350 0.465865 0.575579 0.035 Uiso 1 1 calc R U
C35 C 0.34637(15) 0.2319(4) 0.56344(8) 0.0210(6) Uani 1 1 d . .
C36 C 0.32345(15) 0.4163(5) 0.58380(8) 0.0215(6) Uani 1 1 d . .
H36 H 0.358114 0.530991 0.586136 0.026 Uiso 1 1 calc R U
C37 C 0.25178(16) 0.4340(4) 0.60039(7) 0.0206(6) Uani 1 1 d . .
H37 H 0.238294 0.559966 0.614025 0.025 Uiso 1 1 calc R U
C38 C 0.19836(15) 0.2686(4) 0.59746(7) 0.0191(5) Uani 1 1 d . .
C39 C 0.22055(16) 0.0893(5) 0.57630(8) 0.0239(6) Uani 1 1 d . .
H39 H 0.185222 -0.023246 0.573193 0.029 Uiso 1 1 calc R U
C40 C 0.29239(15) 0.0699(5) 0.55965(8) 0.0244(6) Uani 1 1 d . .
H40 H 0.305207 -0.054913 0.545470 0.029 Uiso 1 1 calc R U
C41 C 0.12192(15) 0.2691(4) 0.61452(8) 0.0199(6) Uani 1 1 d . .
H41 H 0.089550 0.159201 0.605295 0.024 Uiso 1 1 calc R U
C42 C 0.09001(15) 0.3997(4) 0.64111(8) 0.0197(6) Uani 1 1 d . .
C43 C 0.18479(15) 0.5457(4) 0.68959(8) 0.0199(6) Uani 1 1 d . .
C44 C 0.19848(16) 0.7524(4) 0.70144(8) 0.0220(6) Uani 1 1 d . .
C45 C 0.25056(19) 0.7974(5) 0.73191(8) 0.0302(7) Uani 1 1 d . .
H45 H 0.258766 0.937600 0.741070 0.036 Uiso 1 1 calc R U
C46 C 0.28876(18) 0.6294(6) 0.74767(9) 0.0320(7) Uani 1 1 d . .
H46 H 0.325161 0.654039 0.767989 0.038 Uiso 1 1 calc R U
C47 C 0.27592(18) 0.4203(5) 0.73476(10) 0.0322(7) Uani 1 1 d . .
H47 H 0.304432 0.308605 0.746348 0.039 Uiso 1 1 calc R U
C48 C 0.22310(16) 0.3735(5) 0.70576(9) 0.0263(6) Uani 1 1 d . .
H48 H 0.213503 0.232570 0.697369 0.032 Uiso 1 1 calc R U
C49 C 0.01140(16) 0.3713(5) 0.65691(8) 0.0242(6) Uani 1 1 d . .
C50 C -0.10479(18) 0.1747(6) 0.64944(12) 0.0424(9) Uani 1 1 d . .
H50A H -0.125131 0.288022 0.666703 0.051 Uiso 1 1 calc R U
H50B H -0.140074 0.157239 0.626774 0.051 Uiso 1 1 calc R U
C51 C -0.1009(2) -0.0225(6) 0.67175(14) 0.0507(10) Uani 1 1 d . .
H51A H -0.152627 -0.074416 0.676796 0.076 Uiso 1 1 calc R U
H51B H -0.074986 0.002467 0.697046 0.076 Uiso 1 1 calc R U
H51C H -0.072616 -0.127996 0.656406 0.076 Uiso 1 1 calc R U

loop_
_atom_site_aniso_label
_atom_site_aniso_U_11
_atom_site_aniso_U_22
_atom_site_aniso_U_33
_atom_site_aniso_U_23
_atom_site_aniso_U_13
_atom_site_aniso_U_12
O1 0.0151(9) 0.0406(13) 0.0262(10) -0.0009(9) -0.0028(7) 0.0040(8)
N1 0.0146(10) 0.0263(13) 0.0193(10) -0.0034(9) -0.0006(8) -0.0002(9)
C1 0.0201(14) 0.0336(17) 0.0281(15) -0.0071(12) 0.0015(11) 0.0030(12)
O2 0.0245(10) 0.0387(12) 0.0262(10) -0.0088(9) 0.0070(8) -0.0038(9)
N2 0.0184(10) 0.0178(12) 0.0178(11) 0.0000(8) 0.0014(8) 0.0012(9)
C2 0.0220(13) 0.0307(17) 0.0276(14) -0.0068(12) 0.0005(12) 0.0007(12)
C3 0.0167(14) 0.0406(18) 0.0269(14) -0.0086(13) 0.0017(11) -0.0011(13)
O3 0.0156(9) 0.0351(12) 0.0223(10) -0.0042(8) 0.0022(7) -0.0061(8)
N3 0.0276(13) 0.0186(12) 0.0236(12) 0.0032(9) -0.0023(9) -0.0002(10)
C4 0.0161(13) 0.0405(18) 0.0268(14) -0.0099(13) 0.0009(11) -0.0040(12)
N4 0.0316(13) 0.0214(13) 0.0247(11) 0.0009(9) -0.0036(10) -0.0032(11)
C5 0.0140(12) 0.0274(15) 0.0145(11) 0.0014(10) -0.0028(9) 0.0008(10)
C6 0.0190(13) 0.0236(15) 0.0212(13) -0.0020(10) 0.0016(10) -0.0044(11)
C7 0.0216(14) 0.0247(15) 0.0212(13) -0.0027(11) 0.0016(10) -0.0003(12)
C8 0.0156(13) 0.0252(15) 0.0185(12) 0.0014(10) -0.0014(10) -0.0004(11)
C9 0.0170(13) 0.0277(16) 0.0258(15) -0.0057(11) -0.0014(10) -0.0042(11)
C10 0.0176(13) 0.0274(16) 0.0247(14) -0.0069(11) 0.0002(11) 0.0013(11)
C11 0.0167(13) 0.0222(15) 0.0192(13) 0.0001(10) -0.0014(10) 0.0004(11)
O11 0.0155(9) 0.0408(13) 0.0277(10) -0.0028(9) 0.0000(7) 0.0055(9)
N11 0.0152(11) 0.0286(13) 0.0220(11) -0.0045(9) 0.0012(9) 0.0000(10)
C12 0.0175(13) 0.0234(15) 0.0184(12) 0.0012(10) -0.0020(10) -0.0018(11)
O12 0.0271(11) 0.0471(14) 0.0270(11) 0.0019(9) 0.0084(8) 0.0057(10)
N12 0.0183(11) 0.0204(12) 0.0191(11) 0.0007(9) 0.0010(8) 0.0028(9)
C14 0.0188(12) 0.0195(14) 0.0192(12) -0.0016(10) 0.0020(10) 0.0000(11)
N14 0.0385(14) 0.0220(13) 0.0241(12) 0.0002(9) -0.0006(10) 0.0001(11)
C13 0.0169(12) 0.0198(14) 0.0152(12) -0.0017(10) 0.0018(9) 0.0011(10)
O13 0.0173(10) 0.0300(12) 0.0533(13) -0.0021(10) 0.0080(9) -0.0050(9)
N13 0.0310(13) 0.0203(13) 0.0246(12) 0.0014(9) -0.0003(10) 0.0044(10)
C16 0.0279(15) 0.0309(17) 0.0275(14) -0.0058(12) -0.0090(12) 0.0018(13)
C15 0.0266(14) 0.0230(16) 0.0245(13) -0.0049(11) -0.0002(11) -0.0034(12)
C18 0.0286(15) 0.0209(15) 0.0302(14) -0.0018(11) -0.0054(11) 0.0012(12)
C17 0.0406(17) 0.0240(16) 0.0322(16) 0.0005(12) -0.0124(13) 0.0055(14)
C19 0.0196(13) 0.0241(14) 0.0181(13) 0.0004(11) -0.0012(10) 0.0015(11)
C20 0.0143(13) 0.0385(18) 0.0256(14) -0.0023(12) 0.0027(10) -0.0047(12)
C21 0.0331(16) 0.0403(19) 0.0317(16) 0.0019(14) 0.0068(13) -0.0064(15)
C31 0.0215(15) 0.0393(18) 0.0278(15) -0.0084(13) 0.0018(11) 0.0038(13)
C32 0.0208(15) 0.0318(18) 0.0315(15) -0.0090(12) 0.0049(12) 0.0002(13)
C33 0.0175(13) 0.0411(19) 0.0306(15) -0.0082(13) 0.0009(11) -0.0020(13)
C34 0.0166(14) 0.0440(19) 0.0267(14) -0.0107(13) 0.0015(11) -0.0021(13)
C35 0.0170(13) 0.0267(15) 0.0193(12) -0.0012(11) -0.0005(10) 0.0012(11)
C36 0.0176(13) 0.0239(15) 0.0230(13) 0.0000(11) 0.0020(10) -0.0031(11)
C37 0.0204(13) 0.0214(14) 0.0199(13) -0.0025(10) 0.0022(10) 0.0000(11)
C38 0.0153(13) 0.0246(15) 0.0175(12) 0.0003(10) -0.0022(10) 0.0005(11)
C39 0.0174(13) 0.0272(16) 0.0273(15) -0.0060(11) -0.0027(10) -0.0028(12)
C40 0.0185(13) 0.0264(16) 0.0283(14) -0.0080(12) -0.0020(11) -0.0009(11)
C41 0.0172(13) 0.0213(15) 0.0213(13) 0.0030(10) -0.0036(10) 0.0011(11)
C42 0.0161(12) 0.0212(15) 0.0218(13) 0.0035(10) -0.0008(10) 0.0007(11)
C43 0.0175(12) 0.0222(14) 0.0201(13) 0.0010(10) 0.0045(10) -0.0002(11)
C44 0.0241(13) 0.0217(14) 0.0202(12) -0.0010(10) 0.0053(10) -0.0015(11)
C45 0.0380(17) 0.0309(16) 0.0218(15) -0.0014(12) -0.0004(13) -0.0099(14)
C46 0.0357(17) 0.0374(19) 0.0230(14) 0.0009(12) -0.0076(12) -0.0091(14)
C47 0.0320(17) 0.0312(17) 0.0333(16) 0.0027(13) -0.0115(13) -0.0007(14)
C48 0.0224(14) 0.0245(16) 0.0320(15) 0.0003(12) -0.0045(11) 0.0018(12)
C49 0.0191(13) 0.0254(16) 0.0280(15) 0.0093(12) 0.0031(11) 0.0032(12)
C50 0.0210(16) 0.038(2) 0.068(2) 0.0083(17) 0.0120(15) -0.0047(15)
C51 0.0405(19) 0.042(2) 0.070(3) 0.0117(19) 0.0256(19) 0.0014(17)

loop_
_atom_type_symbol
_atom_type_description
_atom_type_scat_dispersion_real
_atom_type_scat_dispersion_imag
_atom_type_scat_source
C C 0.0181 0.0091 'International Tables Vol C Tables 4.2.6.8 and 6.1.1.4'
H H 0.0000 0.0000 'International Tables Vol C Tables 4.2.6.8 and 6.1.1.4'
N N 0.0311 0.0180 'International Tables Vol C Tables 4.2.6.8 and 6.1.1.4'
O O 0.0492 0.0322 'International Tables Vol C Tables 4.2.6.8 and 6.1.1.4'

loop_
_geom_angle_atom_site_label_1
_geom_angle_atom_site_label_2
_geom_angle_atom_site_label_3
_geom_angle
C1 O1 C3 108.8(2)
C5 N1 C2 116.7(2)
C5 N1 C4 116.7(2)
C2 N1 C4 112.4(2)
O1 C1 C2 111.7(2)
O1 C1 H1A 109.3
C2 C1 H1A 109.3
O1 C1 H1AB 109.3
C2 C1 H1AB 109.3
H1A C1 H1AB 107.9
C13 N2 N3 110.1(2)
C13 N2 C12 128.6(2)
N3 N2 C12 121.3(2)
N1 C2 C1 110.9(3)
N1 C2 H2A 109.5
C1 C2 H2A 109.5
N1 C2 H2AB 109.5
C1 C2 H2AB 109.5
H2A C2 H2AB 108.1
O1 C3 C4 111.4(3)
O1 C3 H3A 109.3
C4 C3 H3A 109.3
O1 C3 H3AB 109.3
C4 C3 H3AB 109.3
H3A C3 H3AB 108.0
C19 O3 C20 116.4(2)
N4 N3 N2 108.8(2)
N1 C4 C3 111.1(2)
N1 C4 H4A 109.4
C3 C4 H4A 109.4
N1 C4 H4AB 109.4
C3 C4 H4AB 109.4
H4A C4 H4AB 108.0
N3 N4 C14 108.2(2)
N1 C5 C10 121.9(2)
N1 C5 C6 121.2(2)
C10 C5 C6 116.8(2)
C7 C6 C5 121.8(3)
C7 C6 H6 119.1
C5 C6 H6 119.1
C6 C7 C8 121.4(3)
C6 C7 H7 119.3
C8 C7 H7 119.3
C7 C8 C9 117.0(2)
C7 C8 C11 126.2(3)
C9 C8 C11 116.8(2)
C10 C9 C8 122.3(3)
C10 C9 H9 118.9
C8 C9 H9 118.9
C9 C10 C5 120.7(3)
C9 C10 H10 119.7
C5 C10 H10 119.7
C12 C11 C8 129.7(3)
C12 C11 H11 115.1
C8 C11 H11 115.1
C33 O11 C31 108.9(2)
C35 N11 C34 116.3(2)
C35 N11 C32 116.8(2)
C34 N11 C32 111.8(2)
C11 C12 N2 122.1(2)
C11 C12 C19 124.1(2)
N2 C12 C19 113.6(2)
C43 N12 N13 110.0(2)
C43 N12 C42 128.5(2)
N13 N12 C42 120.9(2)
N4 C14 C13 108.8(2)
N4 C14 C15 130.6(3)
C13 C14 C15 120.5(3)
N13 N14 C44 108.4(2)
N2 C13 C14 104.2(2)
N2 C13 C18 132.5(3)
C14 C13 C18 123.3(2)
C49 O13 C50 117.8(3)
N14 N13 N12 108.7(2)
C15 C16 C17 121.9(3)
C15 C16 H16 119.1
C17 C16 H16 119.1
C16 C15 C14 116.8(3)
C16 C15 H15 121.6
C14 C15 H15 121.6
C17 C18 C13 115.1(3)
C17 C18 H18 122.4
C13 C18 H18 122.4
C18 C17 C16 122.3(3)
C18 C17 H17 118.8
C16 C17 H17 118.8
O2 C19 O3 124.5(2)
O2 C19 C12 122.8(3)
O3 C19 C12 112.7(2)
O3 C20 C21 110.7(2)
O3 C20 H20A 109.5
C21 C20 H20A 109.5
O3 C20 H20B 109.5
C21 C20 H20B 109.5
H20A C20 H20B 108.1
C20 C21 H21A 109.5
C20 C21 H21B 109.5
H21A C21 H21B 109.5
C20 C21 H21C 109.5
H21A C21 H21C 109.5
H21B C21 H21C 109.5
O11 C31 C32 111.5(2)
O11 C31 H31A 109.3
C32 C31 H31A 109.3
O11 C31 H31B 109.3
C32 C31 H31B 109.3
H31A C31 H31B 108.0
N11 C32 C31 110.7(3)
N11 C32 H32A 109.5
C31 C32 H32A 109.5
N11 C32 H32B 109.5
C31 C32 H32B 109.5
H32A C32 H32B 108.1
O11 C33 C34 111.3(3)
O11 C33 H33A 109.4
C34 C33 H33A 109.4
O11 C33 H33B 109.4
C34 C33 H33B 109.4
H33A C33 H33B 108.0
N11 C34 C33 110.6(2)
N11 C34 H34A 109.5
C33 C34 H34A 109.5
N11 C34 H34B 109.5
C33 C34 H34B 109.5
H34A C34 H34B 108.1
C40 C35 N11 122.3(2)
C40 C35 C36 117.1(2)
N11 C35 C36 120.6(2)
C37 C36 C35 121.5(3)
C37 C36 H36 119.2
C35 C36 H36 119.2
C36 C37 C38 121.2(3)
C36 C37 H37 119.4
C38 C37 H37 119.4
C39 C38 C37 117.0(2)
C39 C38 C41 117.4(3)
C37 C38 C41 125.7(2)
C40 C39 C38 122.2(3)
C40 C39 H39 118.9
C38 C39 H39 118.9
C39 C40 C35 120.9(3)
C39 C40 H40 119.5
C35 C40 H40 119.5
C42 C41 C38 130.4(3)
C42 C41 H41 114.8
C38 C41 H41 114.8
C41 C42 N12 122.6(2)
C41 C42 C49 123.5(3)
N12 C42 C49 113.6(2)
N12 C43 C44 104.6(2)
N12 C43 C48 132.7(3)
C44 C43 C48 122.7(3)
C43 C44 N14 108.4(2)
C43 C44 C45 121.0(3)
N14 C44 C45 130.6(3)
C46 C45 C44 116.6(3)
C46 C45 H45 121.7
C44 C45 H45 121.7
C45 C46 C47 122.1(3)
C45 C46 H46 119.0
C47 C46 H46 119.0
C48 C47 C46 121.8(3)
C48 C47 H47 119.1
C46 C47 H47 119.1
C47 C48 C43 115.8(3)
C47 C48 H48 122.1
C43 C48 H48 122.1
O12 C49 O13 125.3(3)
O12 C49 C42 122.6(3)
O13 C49 C42 112.1(2)
C51 C50 O13 111.2(3)
C51 C50 H50A 109.4
O13 C50 H50A 109.4
C51 C50 H50B 109.4
O13 C50 H50B 109.4
H50A C50 H50B 108.0
C50 C51 H51A 109.5
C50 C51 H51B 109.5
H51A C51 H51B 109.5
C50 C51 H51C 109.5
H51A C51 H51C 109.5
H51B C51 H51C 109.5

loop_
_geom_bond_atom_site_label_1
_geom_bond_atom_site_label_2
_geom_bond_distance
O1 C1 1.416(4)
O1 C3 1.419(4)
N1 C5 1.400(3)
N1 C2 1.465(4)
N1 C4 1.468(3)
C1 C2 1.513(4)
C1 H1A 0.9900
C1 H1AB 0.9900
O2 C19 1.209(3)
N2 C13 1.365(3)
N2 N3 1.368(3)
N2 C12 1.420(3)
C2 H2A 0.9900
C2 H2AB 0.9900
C3 C4 1.508(4)
C3 H3A 0.9900
C3 H3AB 0.9900
O3 C19 1.339(3)
O3 C20 1.463(3)
N3 N4 1.302(3)
C4 H4A 0.9900
C4 H4AB 0.9900
N4 C14 1.383(4)
C5 C10 1.401(4)
C5 C6 1.403(4)
C6 C7 1.384(4)
C6 H6 0.9500
C7 C8 1.390(4)
C7 H7 0.9500
C8 C9 1.392(4)
C8 C11 1.466(4)
C9 C10 1.389(4)
C9 H9 0.9500
C10 H10 0.9500
C11 C12 1.342(4)
C11 H11 0.9500
O11 C33 1.415(4)
O11 C31 1.416(4)
N11 C35 1.402(3)
N11 C34 1.472(3)
N11 C32 1.474(4)
C12 C19 1.486(4)
O12 C49 1.200(4)
N12 C43 1.366(4)
N12 N13 1.371(3)
N12 C42 1.419(4)
C14 C13 1.390(4)
C14 C15 1.402(4)
N14 N13 1.301(4)
N14 C44 1.392(4)
C13 C18 1.397(4)
O13 C49 1.346(4)
O13 C50 1.459(4)
C16 C15 1.366(4)
C16 C17 1.413(5)
C16 H16 0.9500
C15 H15 0.9500
C18 C17 1.377(4)
C18 H18 0.9500
C17 H17 0.9500
C20 C21 1.505(5)
C20 H20A 0.9900
C20 H20B 0.9900
C21 H21A 0.9800
C21 H21B 0.9800
C21 H21C 0.9800
C31 C32 1.508(4)
C31 H31A 0.9900
C31 H31B 0.9900
C32 H32A 0.9900
C32 H32B 0.9900
C33 C34 1.514(4)
C33 H33A 0.9900
C33 H33B 0.9900
C34 H34A 0.9900
C34 H34B 0.9900
C35 C40 1.401(4)
C35 C36 1.412(4)
C36 C37 1.382(4)
C36 H36 0.9500
C37 C38 1.408(4)
C37 H37 0.9500
C38 C39 1.395(4)
C38 C41 1.460(4)
C39 C40 1.386(4)
C39 H39 0.9500
C40 H40 0.9500
C41 C42 1.342(4)
C41 H41 0.9500
C42 C49 1.490(4)
C43 C44 1.388(4)
C43 C48 1.392(4)
C44 C45 1.405(4)
C45 C46 1.364(5)
C45 H45 0.9500
C46 C47 1.410(5)
C46 H46 0.9500
C47 C48 1.380(4)
C47 H47 0.9500
C48 H48 0.9500
C50 C51 1.458(5)
C50 H50A 0.9900
C50 H50B 0.9900
C51 H51A 0.9800
C51 H51B 0.9800
C51 H51C 0.9800
